data_4130053
loop_
_publ_author_name
'Thacker, Nathan C.'
'Lin, Zekai'
'Zhang, Teng'
'Gilhula, James C.'
'Abney, Carter W.'
'Lin, Wenbin'

_publ_section_title
;
 Robust and Porous \b-Diketiminate-Functionalized Metal-Organic Frameworks
 for Earth-Abundant-Metal-Catalyzed C-H Amination and Hydrogenation.
;
_journal_issue 10
_journal_name_full 'Journal of the American Chemical Society'
_journal_page_first 3501
_journal_page_last 3509
_journal_paper_doi 10.1021/jacs.5b13394
_journal_volume 138
_journal_year 2016
_chemical_formula_moiety 'C17 H18 Cl2 Co N2'
_chemical_formula_sum 'C17 H18 Cl2 Co N2'
_chemical_formula_weight 380.16
_space_group_crystal_system orthorhombic
_space_group_IT_number 33
_space_group_name_Hall 'P 2c -2n'
_space_group_name_H-M_alt 'P n a 21'
_atom_sites_solution_hydrogens geom
_audit_creation_date 2015-09-29
_audit_creation_method
;
Olex2 1.2
(compiled 2015.09.21 svn.r3230 for OlexSys, GUI svn.r5100)
;
_cell_angle_alpha 90
_cell_angle_beta 90
_cell_angle_gamma 90
_cell_formula_units_Z 4
_cell_length_a 10.305(2)
_cell_length_b 22.491(4)
_cell_length_c 7.4571(15)
_cell_measurement_reflns_used 2662
_cell_measurement_temperature 100(2)
_cell_measurement_theta_max 15.1075
_cell_measurement_theta_min 2.3577
_cell_volume 1728.3(6)
_computing_molecular_graphics 'Olex2 (Dolomanov et al., 2009)'
_computing_publication_material 'Olex2 (Dolomanov et al., 2009)'
_computing_structure_refinement 'XL (Sheldrick, 2008)'
_diffrn_ambient_temperature 100.15
_diffrn_measured_fraction_theta_full 0.774
_diffrn_measured_fraction_theta_max 0.754
_diffrn_measurement_device_type 'synchrotron, beamline 15-ID, APEX2 detector'
_diffrn_measurement_method 'phi scans'
_diffrn_radiation_type 'synchrotron radiation'
_diffrn_radiation_wavelength 0.41328
_diffrn_reflns_av_R_equivalents 0.0860
_diffrn_reflns_av_unetI/netI 0.1002
_diffrn_reflns_Laue_measured_fraction_full 0.774
_diffrn_reflns_Laue_measured_fraction_max 0.754
_diffrn_reflns_limit_h_max 11
_diffrn_reflns_limit_h_min -7
_diffrn_reflns_limit_k_max 23
_diffrn_reflns_limit_k_min -25
_diffrn_reflns_limit_l_max 4
_diffrn_reflns_limit_l_min -9
_diffrn_reflns_number 3785
_diffrn_reflns_point_group_measured_fraction_full 0.561
_diffrn_reflns_point_group_measured_fraction_max 0.528
_diffrn_reflns_theta_full 14.357
_diffrn_reflns_theta_max 15.141
_diffrn_reflns_theta_min 1.559
_exptl_absorpt_coefficient_mu 0.257
_exptl_crystal_density_diffrn 1.461
_exptl_crystal_description needle
_exptl_crystal_F_000 780
_refine_diff_density_max 0.474
_refine_diff_density_min -0.494
_refine_diff_density_rms 0.090
_refine_ls_abs_structure_details
;
 Flack x determined using 333 quotients [(I+)-(I-)]/[(I+)+(I-)]
 (Parsons, Flack and Wagner, Acta Cryst. B69 (2013) 249-259).
;
_refine_ls_abs_structure_Flack 0.02(10)
_refine_ls_extinction_method none
_refine_ls_goodness_of_fit_ref 1.028
_refine_ls_hydrogen_treatment constr
_refine_ls_matrix_type full
_refine_ls_number_parameters 201
_refine_ls_number_reflns 1926
_refine_ls_number_restraints 79
_refine_ls_restrained_S_all 1.018
_refine_ls_R_factor_all 0.0806
_refine_ls_R_factor_gt 0.0516
_refine_ls_shift/su_max 0.000
_refine_ls_shift/su_mean 0.000
_refine_ls_structure_factor_coef Fsqd
_refine_ls_weighting_details 'w=1/[\s^2^(Fo^2^)+(0.0472P)^2^] where P=(Fo^2^+2Fc^2^)/3'
_refine_ls_weighting_scheme calc
_refine_ls_wR_factor_gt 0.1033
_refine_ls_wR_factor_ref 0.1135
_reflns_Friedel_coverage 0.298
_reflns_Friedel_fraction_full 0.309
_reflns_Friedel_fraction_max 0.263
_reflns_number_gt 1468
_reflns_number_total 1926
_reflns_threshold_expression 'I > 2\s(I)'
_cod_data_source_file ja5b13394_si_002.cif
_cod_data_source_block conacnac2_solve_a
_cod_database_code 4130053
_shelx_space_group_comment
;
The symmetry employed for this shelxl refinement is uniquely defined
by the following loop, which should always be used as a source of
symmetry information in preference to the above space-group names.
They are only intended as comments.
;
_olex2_refinement_description
;
1. Fixed Uiso
 At 1.2 times of:
  All C(H) groups, All C(H,H) groups
 At 1.5 times of:
  All C(H,H,H) groups
2. Uiso/Uaniso restraints and constraints
Uanis(C12) \\sim Ueq: with sigma of 0.005 and sigma for terminal atoms of 0.01
3. Rigid body (RIGU) restrains
 C12, C13, C14, C15, C16, C17
 with sigma for 1-2 distances of 0.005 and sigma for 1-3 distances of 0.005
 C6, C7, C8, C9, C10, C11
 with sigma for 1-2 distances of 0.005 and sigma for 1-3 distances of 0.005
4.a Secondary CH2 refined with riding coordinates:
 C3(H3A,H3B)
4.b Aromatic/amide H refined with riding coordinates:
 C7(H7), C8(H8), C9(H9), C10(H10), C11(H11), C13(H13), C14(H14), C15(H15),
 C16(H16), C17(H17)
4.c Idealised Me refined as rotating group:
 C1(H1A,H1B,H1C), C5(H5A,H5B,H5C)
;
_shelx_shelxl_version_number 2014/7
_olex2_submission_special_instructions 'No special instructions were received'

loop_
_space_group_symop_operation_xyz
'x, y, z'
'-x, -y, z+1/2'
'x+1/2, -y+1/2, z'
'-x+1/2, y+1/2, z+1/2'

loop_
_atom_site_label
_atom_site_type_symbol
_atom_site_fract_x
_atom_site_fract_y
_atom_site_fract_z
_atom_site_U_iso_or_equiv
_atom_site_adp_type
_atom_site_occupancy
_atom_site_site_symmetry_order
_atom_site_calc_flag
_atom_site_refinement_flags_posn
_atom_site_refinement_flags_adp
Co1 Co 0.73864(15) 0.51499(4) 0.33353(17) 0.0181(3) Uani 1 1 d . .
Cl1 Cl 0.5612(3) 0.50258(8) 0.1666(3) 0.0248(6) Uani 1 1 d . .
Cl2 Cl 0.9205(3) 0.53408(9) 0.1778(4) 0.0266(6) Uani 1 1 d . .
N1 N 0.7638(10) 0.4475(2) 0.5061(10) 0.020(2) Uani 1 1 d . .
N2 N 0.7119(9) 0.5773(3) 0.5194(10) 0.020(2) Uani 1 1 d . .
C1 C 0.7875(13) 0.4015(3) 0.8008(13) 0.029(3) Uani 1 1 d . .
H1A H 0.7093 0.3962 0.8737 0.044 Uiso 1 1 calc GR .
H1B H 0.8618 0.4096 0.8792 0.044 Uiso 1 1 calc GR .
H1C H 0.8040 0.3651 0.7319 0.044 Uiso 1 1 calc GR .
C2 C 0.7689(10) 0.4516(3) 0.6770(14) 0.020(2) Uani 1 1 d . .
C3 C 0.7584(12) 0.5111(3) 0.7712(11) 0.018(2) Uani 1 1 d . .
H3A H 0.6971 0.5047 0.8716 0.022 Uiso 1 1 calc R .
H3B H 0.8444 0.5179 0.8269 0.022 Uiso 1 1 calc R .
C4 C 0.7203(11) 0.5699(3) 0.6892(14) 0.021(3) Uani 1 1 d . .
C5 C 0.7001(12) 0.6161(3) 0.8297(17) 0.029(3) Uani 1 1 d . .
H5A H 0.6911 0.6551 0.7728 0.044 Uiso 1 1 calc GR .
H5B H 0.7747 0.6165 0.9112 0.044 Uiso 1 1 calc GR .
H5C H 0.6211 0.6070 0.8976 0.044 Uiso 1 1 calc GR .
C6 C 0.7715(14) 0.3903(4) 0.4160(13) 0.025(2) Uani 1 1 d . U
C7 C 0.6672(14) 0.3511(4) 0.4276(14) 0.033(3) Uani 1 1 d . U
H7 H 0.5928 0.3607 0.4971 0.039 Uiso 1 1 calc R .
C8 C 0.6747(13) 0.2975(3) 0.3351(19) 0.049(3) Uani 1 1 d . U
H8 H 0.6073 0.2689 0.3455 0.059 Uiso 1 1 calc R .
C9 C 0.7834(17) 0.2862(4) 0.2260(14) 0.048(3) Uani 1 1 d . U
H9 H 0.7851 0.2511 0.1552 0.057 Uiso 1 1 calc R .
C10 C 0.8904(18) 0.3258(4) 0.2191(16) 0.055(4) Uani 1 1 d . U
H10 H 0.9654 0.3167 0.1502 0.066 Uiso 1 1 calc R .
C11 C 0.8821(12) 0.3784(3) 0.3163(16) 0.032(3) Uani 1 1 d . U
H11 H 0.9518 0.4060 0.3145 0.039 Uiso 1 1 calc R .
C12 C 0.6692(12) 0.6338(3) 0.4454(13) 0.019(2) Uani 1 1 d . U
C13 C 0.5425(12) 0.6524(3) 0.4802(14) 0.025(3) Uani 1 1 d . U
H13 H 0.4886 0.6310 0.5608 0.030 Uiso 1 1 calc R .
C14 C 0.4971(14) 0.7033(3) 0.3935(12) 0.027(2) Uani 1 1 d . U
H14 H 0.4114 0.7169 0.4165 0.032 Uiso 1 1 calc R .
C15 C 0.5737(14) 0.7340(3) 0.2763(12) 0.030(3) Uani 1 1 d . U
H15 H 0.5410 0.7685 0.2180 0.036 Uiso 1 1 calc R .
C16 C 0.6979(14) 0.7151(3) 0.2431(14) 0.032(3) Uani 1 1 d . U
H16 H 0.7512 0.7365 0.1618 0.038 Uiso 1 1 calc R .
C17 C 0.7468(11) 0.6641(3) 0.3284(18) 0.025(2) Uani 1 1 d . U
H17 H 0.8327 0.6508 0.3050 0.030 Uiso 1 1 calc R .

loop_
_atom_site_aniso_label
_atom_site_aniso_U_11
_atom_site_aniso_U_22
_atom_site_aniso_U_33
_atom_site_aniso_U_23
_atom_site_aniso_U_13
_atom_site_aniso_U_12
Co1 0.0290(10) 0.0130(4) 0.0125(6) -0.0007(7) -0.0002(9) 0.0000(5)
Cl1 0.033(2) 0.0249(9) 0.0162(12) 0.0004(10) -0.0025(13) -0.0037(9)
Cl2 0.027(2) 0.0340(10) 0.0184(12) -0.0006(11) -0.0010(13) -0.0013(10)
N1 0.036(7) 0.010(3) 0.014(4) 0.001(3) -0.001(4) 0.001(3)
N2 0.034(8) 0.011(3) 0.014(4) -0.002(3) -0.004(4) -0.007(3)
C1 0.048(10) 0.015(4) 0.024(8) 0.003(4) -0.009(5) 0.005(4)
C2 0.024(8) 0.013(4) 0.023(5) 0.000(4) 0.007(6) 0.000(3)
C3 0.030(8) 0.017(4) 0.007(4) 0.004(3) -0.001(4) 0.000(4)
C4 0.029(8) 0.011(4) 0.025(6) 0.000(4) -0.002(5) -0.004(4)
C5 0.047(9) 0.020(4) 0.021(5) -0.002(5) -0.003(8) 0.004(4)
C6 0.044(8) 0.014(4) 0.019(5) -0.003(3) -0.008(5) 0.006(4)
C7 0.053(9) 0.014(4) 0.031(6) 0.007(3) -0.008(5) 0.000(4)
C8 0.096(10) 0.014(4) 0.038(6) 0.002(5) -0.015(7) -0.004(4)
C9 0.102(10) 0.017(4) 0.024(6) -0.007(4) -0.017(6) 0.008(5)
C10 0.101(11) 0.028(4) 0.037(8) -0.009(4) 0.000(6) 0.018(5)
C11 0.050(7) 0.021(4) 0.026(6) -0.003(4) -0.001(6) 0.010(4)
C12 0.026(5) 0.008(3) 0.023(4) 0.000(3) -0.004(3) -0.009(3)
C13 0.031(7) 0.008(4) 0.035(6) 0.000(3) -0.002(4) -0.006(3)
C14 0.041(7) 0.017(4) 0.024(5) -0.002(3) -0.004(4) 0.000(4)
C15 0.051(7) 0.008(3) 0.030(6) 0.008(3) -0.011(5) -0.010(4)
C16 0.059(8) 0.009(4) 0.027(5) 0.008(3) -0.001(5) -0.007(4)
C17 0.033(6) 0.017(3) 0.024(4) 0.007(5) 0.003(5) -0.007(4)

loop_
_atom_type_symbol
_atom_type_description
_atom_type_scat_dispersion_real
_atom_type_scat_dispersion_imag
_atom_type_scat_source
C C 0.0000 0.0010 'International Tables Vol C Tables 4.2.6.8 and 6.1.1.4'
H H 0.0000 0.0000 'International Tables Vol C Tables 4.2.6.8 and 6.1.1.4'
Cl Cl 0.0550 0.0530 'International Tables Vol C Tables 4.2.6.8 and 6.1.1.4'
Co Co 0.2160 0.3550 'International Tables Vol C Tables 4.2.6.8 and 6.1.1.4'
N N 0.0010 0.0010 'International Tables Vol C Tables 4.2.6.8 and 6.1.1.4'

loop_
_geom_angle_atom_site_label_1
_geom_angle_atom_site_label_2
_geom_angle_atom_site_label_3
_geom_angle
Cl1 Co1 Cl2 114.80(12)
N1 Co1 Cl1 111.7(3)
N1 Co1 Cl2 111.6(3)
N2 Co1 Cl1 111.3(3)
N2 Co1 Cl2 109.9(3)
N2 Co1 N1 96.0(3)
C2 N1 Co1 126.1(5)
C2 N1 C6 121.6(7)
C6 N1 Co1 112.3(6)
C4 N2 Co1 126.0(5)
C4 N2 C12 120.7(7)
C12 N2 Co1 113.1(6)
H1A C1 H1B 109.5
H1A C1 H1C 109.5
H1B C1 H1C 109.5
C2 C1 H1A 109.5
C2 C1 H1B 109.5
C2 C1 H1C 109.5
N1 C2 C1 125.1(7)
N1 C2 C3 121.6(7)
C1 C2 C3 113.3(8)
C2 C3 H3A 105.5
C2 C3 H3B 105.5
H3A C3 H3B 106.1
C4 C3 C2 127.2(8)
C4 C3 H3A 105.5
C4 C3 H3B 105.5
N2 C4 C3 122.2(8)
N2 C4 C5 126.5(8)
C5 C4 C3 111.2(8)
C4 C5 H5A 109.5
C4 C5 H5B 109.5
C4 C5 H5C 109.5
H5A C5 H5B 109.5
H5A C5 H5C 109.5
H5B C5 H5C 109.5
C7 C6 N1 119.3(11)
C11 C6 N1 117.7(10)
C11 C6 C7 123.0(9)
C6 C7 H7 120.8
C8 C7 C6 118.3(12)
C8 C7 H7 120.8
C7 C8 H8 120.4
C7 C8 C9 119.3(10)
C9 C8 H8 120.4
C8 C9 H9 119.2
C8 C9 C10 121.7(10)
C10 C9 H9 119.2
C9 C10 H10 121.1
C11 C10 C9 117.9(13)
C11 C10 H10 121.1
C6 C11 C10 119.7(11)
C6 C11 H11 120.1
C10 C11 H11 120.1
C13 C12 N2 118.4(8)
C17 C12 N2 120.1(10)
C17 C12 C13 121.1(9)
C12 C13 H13 120.9
C12 C13 C14 118.3(10)
C14 C13 H13 120.9
C13 C14 H14 119.4
C15 C14 C13 121.2(13)
C15 C14 H14 119.4
C14 C15 H15 120.1
C14 C15 C16 119.9(10)
C16 C15 H15 120.1
C15 C16 H16 119.8
C15 C16 C17 120.4(10)
C17 C16 H16 119.8
C12 C17 C16 119.1(11)
C12 C17 H17 120.5
C16 C17 H17 120.5

loop_
_geom_bond_atom_site_label_1
_geom_bond_atom_site_label_2
_geom_bond_distance
Co1 Cl1 2.229(3)
Co1 Cl2 2.246(3)
Co1 N1 2.008(7)
Co1 N2 1.991(7)
N1 C2 1.279(12)
N1 C6 1.452(11)
N2 C4 1.280(12)
N2 C12 1.453(11)
C1 H1A 0.9800
C1 H1B 0.9800
C1 H1C 0.9800
C1 C2 1.470(12)
C2 C3 1.515(11)
C3 H3A 0.9900
C3 H3B 0.9900
C3 C4 1.509(11)
C4 C5 1.491(13)
C5 H5A 0.9800
C5 H5B 0.9800
C5 H5C 0.9800
C6 C7 1.393(18)
C6 C11 1.387(16)
C7 H7 0.9500
C7 C8 1.390(13)
C8 H8 0.9500
C8 C9 1.407(19)
C9 H9 0.9500
C9 C10 1.42(2)
C10 H10 0.9500
C10 C11 1.389(12)
C11 H11 0.9500
C12 C13 1.395(16)
C12 C17 1.365(15)
C13 H13 0.9500
C13 C14 1.396(13)
C14 H14 0.9500
C14 C15 1.365(15)
C15 H15 0.9500
C15 C16 1.372(18)
C16 H16 0.9500
C16 C17 1.405(13)
C17 H17 0.9500

loop_
_geom_torsion_atom_site_label_1
_geom_torsion_atom_site_label_2
_geom_torsion_atom_site_label_3
_geom_torsion_atom_site_label_4
_geom_torsion
Co1 N1 C2 C1 -179.9(9)
Co1 N1 C2 C3 -1.2(15)
Co1 N1 C6 C7 -106.9(9)
Co1 N1 C6 C11 70.9(11)
Co1 N2 C4 C3 2.6(15)
Co1 N2 C4 C5 -179.7(8)
Co1 N2 C12 C13 110.5(8)
Co1 N2 C12 C17 -62.1(11)
N1 C2 C3 C4 10.6(17)
N1 C6 C7 C8 177.8(10)
N1 C6 C11 C10 -176.2(10)
N2 C12 C13 C14 -173.2(8)
N2 C12 C17 C16 172.9(9)
C1 C2 C3 C4 -170.6(11)
C2 N1 C6 C7 71.1(15)
C2 N1 C6 C11 -111.1(12)
C2 C3 C4 N2 -11.4(18)
C2 C3 C4 C5 170.6(10)
C4 N2 C12 C13 -64.7(13)
C4 N2 C12 C17 122.7(11)
C6 N1 C2 C1 2.4(18)
C6 N1 C2 C3 -178.9(11)
C6 C7 C8 C9 -3.3(17)
C7 C6 C11 C10 1.5(17)
C7 C8 C9 C10 5.1(19)
C8 C9 C10 C11 -3.5(18)
C9 C10 C11 C6 0.2(17)
C11 C6 C7 C8 0.1(16)
C12 N2 C4 C3 177.2(10)
C12 N2 C4 C5 -5.2(16)
C12 C13 C14 C15 0.6(14)
C13 C12 C17 C16 0.5(15)
C13 C14 C15 C16 -0.4(14)
C14 C15 C16 C17 0.2(16)
C15 C16 C17 C12 -0.3(17)
C17 C12 C13 C14 -0.6(14)
